data_7132171
loop_
_publ_author_name
'Wang, Yi-Lin'
'Liu, Peng-Xiang'
'Zhang, Huan-Huan'
'Xu, Peng-Fei'
'Luo, Yong-Chun'

_publ_section_title
;
 Synthesis of benzo[<i>f</i>][1,2]thiazepine 1,1-dioxides based on the
 visible-light-mediated aza Patern&#xf2;-B&#xfc;chi reaction of
 benzo[<i>d</i>]isothiazole 1,1-dioxides with alkenes.
;
_journal_name_full 'Chemical communications (Cambridge, England)'
_journal_paper_doi 10.1039/d3cc03745b
_journal_year 2023
_chemical_formula_moiety 'C22 H19 N O2 S'
_chemical_formula_sum 'C22 H19 N O2 P S0.25'
_chemical_formula_weight 368.37
_space_group_crystal_system monoclinic
_space_group_IT_number 14
_space_group_name_Hall '-P 2yn'
_space_group_name_H-M_alt 'P 1 21/n 1'
_atom_sites_solution_hydrogens geom
_atom_sites_solution_primary dual
_audit_creation_date 2023-06-30
_audit_creation_method
;
Olex2 1.5
(compiled 2023.03.06 svn.rbb2c1857 for OlexSys, GUI svn.r6748)
;
_audit_update_record
;
2023-06-30 deposited with the CCDC.	2023-09-21 downloaded from the CCDC.
;
_cell_angle_alpha 90
_cell_angle_beta 95.352(2)
_cell_angle_gamma 90
_cell_formula_units_Z 4
_cell_length_a 8.6492(2)
_cell_length_b 17.3276(5)
_cell_length_c 12.0342(3)
_cell_measurement_reflns_used 11283
_cell_measurement_temperature 149.99(10)
_cell_measurement_theta_max 30.6100
_cell_measurement_theta_min 2.0660
_cell_volume 1795.70(8)
_computing_cell_refinement 'CrysAlisPro 1.171.42.93a (Rigaku OD, 2023)'
_computing_data_collection 'CrysAlisPro 1.171.42.93a (Rigaku OD, 2023)'
_computing_data_reduction 'CrysAlisPro 1.171.42.93a (Rigaku OD, 2023)'
_computing_molecular_graphics 'Olex2 1.5 (Dolomanov et al., 2009)'
_computing_publication_material 'Olex2 1.5 (Dolomanov et al., 2009)'
_computing_structure_refinement 'SHELXL 2018/3 (Sheldrick, 2015)'
_computing_structure_solution 'SHELXT  (Sheldrick, 2015)'
_diffrn_ambient_environment N~2~
_diffrn_ambient_temperature 149.99(10)
_diffrn_detector 'Hybrid Pixel Array Detector'
_diffrn_detector_area_resol_mean 10.0000
_diffrn_detector_type HyPix
_diffrn_measured_fraction_theta_full 1.000
_diffrn_measured_fraction_theta_max 0.803
_diffrn_measurement_details
;
List of Runs (angles in degrees, time in seconds):

  # Type    Start    End  Width  t~exp~   \w     \q     \k     \f   Frames
#--------------------------------------------------------------------------
  1  \w    -22.00  41.00   0.50    0.58    --    4.00  86.00  33.00  126
  2  \w    -20.00  63.00   0.50    0.58    --   -6.19  57.00-120.00  166
  3  \w     25.00  73.00   0.50    0.58    --    4.00  37.00-180.00   96
  4  \w    -33.00   5.00   0.50    0.58    --    4.00 -86.00 -84.00   76
  5  \w    -16.00  37.00   0.50    0.58    --    4.00 -99.00  60.00  106
;
_diffrn_measurement_device 'four-circle diffractometer'
_diffrn_measurement_device_type 'XtaLAB Synergy R, DW system, HyPix'
_diffrn_measurement_method '\w scans'
_diffrn_orient_matrix_type 'CrysAlisPro convention (1999,Acta A55,543-557)'
_diffrn_orient_matrix_UB_11 0.0230039000
_diffrn_orient_matrix_UB_12 -0.0330163000
_diffrn_orient_matrix_UB_13 -0.0291576000
_diffrn_orient_matrix_UB_21 -0.0352671000
_diffrn_orient_matrix_UB_22 0.0155836000
_diffrn_orient_matrix_UB_23 -0.0506680000
_diffrn_orient_matrix_UB_31 0.0707863000
_diffrn_orient_matrix_UB_32 0.0185146000
_diffrn_orient_matrix_UB_33 -0.0093399000
_diffrn_radiation_monochromator mirror
_diffrn_radiation_probe x-ray
_diffrn_radiation_type 'Mo K\a'
_diffrn_radiation_wavelength 0.71073
_diffrn_reflns_av_R_equivalents 0.0298
_diffrn_reflns_av_unetI/netI 0.0271
_diffrn_reflns_Laue_measured_fraction_full 1.000
_diffrn_reflns_Laue_measured_fraction_max 0.803
_diffrn_reflns_limit_h_max 11
_diffrn_reflns_limit_h_min -10
_diffrn_reflns_limit_k_max 18
_diffrn_reflns_limit_k_min -22
_diffrn_reflns_limit_l_max 16
_diffrn_reflns_limit_l_min -16
_diffrn_reflns_number 18000
_diffrn_reflns_point_group_measured_fraction_full 1.000
_diffrn_reflns_point_group_measured_fraction_max 0.803
_diffrn_reflns_theta_full 25.242
_diffrn_reflns_theta_max 30.766
_diffrn_reflns_theta_min 2.066
_diffrn_source 'Rotating-anode X-ray tube'
_diffrn_source_type 'Rigaku (Mo) X-ray Source'
_exptl_absorpt_coefficient_mu 0.199
_exptl_absorpt_correction_T_max 1.00000
_exptl_absorpt_correction_T_min 0.75272
_exptl_absorpt_correction_type multi-scan
_exptl_absorpt_process_details
;
CrysAlisPro 1.171.42.93a (Rigaku Oxford Diffraction, 2023)
Empirical absorption correction using spherical harmonics,
implemented in SCALE3 ABSPACK scaling algorithm.
;
_exptl_crystal_colour 'clear light colourless'
_exptl_crystal_colour_lustre clear
_exptl_crystal_colour_modifier light
_exptl_crystal_colour_primary colourless
_exptl_crystal_density_diffrn 1.363
_exptl_crystal_description block
_exptl_crystal_F_000 772
_exptl_crystal_size_max 0.11
_exptl_crystal_size_mid 0.07
_exptl_crystal_size_min 0.05
_refine_diff_density_max 0.347
_refine_diff_density_min -0.424
_refine_diff_density_rms 0.049
_refine_ls_extinction_method none
_refine_ls_goodness_of_fit_ref 1.068
_refine_ls_hydrogen_treatment constr
_refine_ls_matrix_type full
_refine_ls_number_parameters 236
_refine_ls_number_reflns 4511
_refine_ls_number_restraints 0
_refine_ls_restrained_S_all 1.068
_refine_ls_R_factor_all 0.0447
_refine_ls_R_factor_gt 0.0366
_refine_ls_shift/su_max 0.001
_refine_ls_shift/su_mean 0.000
_refine_ls_structure_factor_coef Fsqd
_refine_ls_weighting_details 'w=1/[\s^2^(Fo^2^)+(0.0404P)^2^+0.7240P] where P=(Fo^2^+2Fc^2^)/3'
_refine_ls_weighting_scheme calc
_refine_ls_wR_factor_gt 0.0900
_refine_ls_wR_factor_ref 0.0941
_reflns_Friedel_coverage 0.000
_reflns_number_gt 3806
_reflns_number_total 4511
_reflns_threshold_expression 'I > 2\s(I)'
_cod_data_source_file d3cc03745b2.cif
_cod_data_source_block wangyil_0615_auto
_cod_original_cell_volume 1795.71(9)
_cod_database_code 7132171
_shelx_shelxl_version_number 2018/3
_shelx_space_group_comment
;
The symmetry employed for this shelxl refinement is uniquely defined
by the following loop, which should always be used as a source of
symmetry information in preference to the above space-group names.
They are only intended as comments.
;
_reflns_odcompleteness_completeness 99.95
_reflns_odcompleteness_iscentric 1
_reflns_odcompleteness_theta 26.32
_olex2_refinement_description
;
1. Fixed Uiso
 At 1.2 times of:
  All C(H) groups
 At 1.5 times of:
  All C(H,H,H) groups
2.a Ternary CH refined with riding coordinates:
 C00A(H00A), C00C(H00C)
2.b Aromatic/amide H refined with riding coordinates:
 C00B(H00B), C00D(H00D), C00E(H00E), C00F(H00F), C00G(H00G), C00H(H00H),
 C00J(H00L), C00K(H00M), C00L(H00N), C00M(H00O), C00N(H00P), C00O(H00Q),
 C00P(H00R), C00Q(H00S)
2.c Idealised Me refined as rotating group:
 C00I(H00I,H00J,H00K)
;
_olex2_submission_special_instructions 'No special instructions were received'
_oxdiff_exptl_absorpt_empirical_details
;
Empirical correction (ABSPACK) includes:
- Absorption correction using spherical harmonics
- Frame scaling
;
_oxdiff_exptl_absorpt_empirical_full_max 1.167
_oxdiff_exptl_absorpt_empirical_full_min 0.672

loop_
_space_group_symop_operation_xyz
'x, y, z'
'-x+1/2, y+1/2, -z+1/2'
'-x, -y, -z'
'x-1/2, -y-1/2, z-1/2'

loop_
_atom_site_label
_atom_site_type_symbol
_atom_site_fract_x
_atom_site_fract_y
_atom_site_fract_z
_atom_site_U_iso_or_equiv
_atom_site_adp_type
_atom_site_occupancy
_atom_site_site_symmetry_order
_atom_site_calc_flag
_atom_site_refinement_flags_posn
_atom_site_refinement_flags_adp
_atom_site_refinement_flags_occupancy
_atom_site_disorder_assembly
_atom_site_disorder_group
S01 S 0.56998(3) 0.82439(2) 0.40700(3) 0.01751(9) Uani 1 1 d . . . . .
O002 O 0.56128(11) 0.89146(5) 0.47582(8) 0.0247(2) Uani 1 1 d . . . . .
O003 O 0.57912(11) 0.83521(6) 0.28957(8) 0.0232(2) Uani 1 1 d . . . . .
N004 N 0.71686(12) 0.76918(6) 0.45734(9) 0.0164(2) Uani 1 1 d . . . . .
C005 C 0.49315(14) 0.68304(7) 0.44176(10) 0.0162(2) Uani 1 1 d . . . . .
C006 C 0.42530(14) 0.75522(7) 0.42486(10) 0.0170(2) Uani 1 1 d . . . . .
C007 C 0.67488(14) 0.63198(7) 0.66606(10) 0.0173(2) Uani 1 1 d . . . . .
C008 C 0.67026(14) 0.68461(7) 0.45585(10) 0.0153(2) Uani 1 1 d . . . . .
C009 C 0.74123(14) 0.63536(7) 0.37051(10) 0.0176(2) Uani 1 1 d . . . . .
C00A C 0.74798(14) 0.67849(7) 0.57945(10) 0.0162(2) Uani 1 1 d . . . . .
H00A H 0.857711 0.660832 0.577172 0.019 Uiso 1 1 calc R U . . .
C00B C 0.26544(15) 0.76673(8) 0.41207(11) 0.0217(3) Uani 1 1 d . . . . .
H00B H 0.222314 0.816945 0.401948 0.026 Uiso 1 1 calc R U . . .
C00C C 0.74662(15) 0.76751(7) 0.58347(10) 0.0181(2) Uani 1 1 d . . . . .
H00C H 0.654721 0.787066 0.619587 0.022 Uiso 1 1 calc R U . . .
C00D C 0.77152(15) 0.66492(8) 0.26757(11) 0.0221(3) Uani 1 1 d . . . . .
H00D H 0.749339 0.717451 0.250007 0.026 Uiso 1 1 calc R U . . .
C00E C 0.39755(15) 0.61856(8) 0.44146(11) 0.0215(3) Uani 1 1 d . . . . .
H00E H 0.440878 0.568319 0.450431 0.026 Uiso 1 1 calc R U . . .
C00F C 0.52962(15) 0.64987(8) 0.70170(11) 0.0213(3) Uani 1 1 d . . . . .
H00F H 0.472616 0.692571 0.669798 0.026 Uiso 1 1 calc R U . . .
C00G C 0.75605(15) 0.56944(8) 0.71547(11) 0.0212(3) Uani 1 1 d . . . . .
H00G H 0.854886 0.556467 0.692412 0.025 Uiso 1 1 calc R U . . .
C00H C 0.77438(15) 0.55831(8) 0.39506(12) 0.0228(3) Uani 1 1 d . . . . .
H00H H 0.754631 0.537885 0.465614 0.027 Uiso 1 1 calc R U . . .
C00I C 0.89227(17) 0.81001(8) 0.62577(12) 0.0260(3) Uani 1 1 d . . . . .
H00I H 0.981079 0.788214 0.591629 0.039 Uiso 1 1 calc R U . . .
H00J H 0.909102 0.804726 0.707079 0.039 Uiso 1 1 calc R U . . .
H00K H 0.881393 0.864758 0.606128 0.039 Uiso 1 1 calc R U . . .
C00J C 0.23741(16) 0.62878(9) 0.42781(12) 0.0260(3) Uani 1 1 d . . . . .
H00L H 0.171470 0.584916 0.427437 0.031 Uiso 1 1 calc R U . . .
C00K C 0.83628(16) 0.51096(8) 0.31694(13) 0.0271(3) Uani 1 1 d . . . . .
H00M H 0.857553 0.458260 0.333915 0.033 Uiso 1 1 calc R U . . .
C00L C 0.17160(15) 0.70205(9) 0.41467(12) 0.0254(3) Uani 1 1 d . . . . .
H00N H 0.061867 0.707660 0.407467 0.030 Uiso 1 1 calc R U . . .
C00M C 0.83459(17) 0.61734(9) 0.18999(12) 0.0282(3) Uani 1 1 d . . . . .
H00O H 0.855607 0.637731 0.119678 0.034 Uiso 1 1 calc R U . . .
C00N C 0.46818(16) 0.60584(9) 0.78312(12) 0.0268(3) Uani 1 1 d . . . . .
H00P H 0.369054 0.618301 0.806120 0.032 Uiso 1 1 calc R U . . .
C00O C 0.86679(16) 0.54072(9) 0.21453(13) 0.0283(3) Uani 1 1 d . . . . .
H00Q H 0.909726 0.508617 0.161276 0.034 Uiso 1 1 calc R U . . .
C00P C 0.69521(17) 0.52574(9) 0.79771(13) 0.0289(3) Uani 1 1 d . . . . .
H00R H 0.752650 0.483614 0.830943 0.035 Uiso 1 1 calc R U . . .
C00Q C 0.55047(18) 0.54371(9) 0.83124(13) 0.0308(3) Uani 1 1 d . . . . .
H00S H 0.507843 0.513629 0.886908 0.037 Uiso 1 1 calc R U . . .

loop_
_atom_site_aniso_label
_atom_site_aniso_U_11
_atom_site_aniso_U_22
_atom_site_aniso_U_33
_atom_site_aniso_U_23
_atom_site_aniso_U_13
_atom_site_aniso_U_12
S01 0.01805(15) 0.01549(16) 0.01915(16) 0.00325(11) 0.00256(11) 0.00043(10)
O002 0.0288(5) 0.0158(5) 0.0298(5) -0.0005(4) 0.0047(4) 0.0017(4)
O003 0.0240(5) 0.0252(5) 0.0205(5) 0.0080(4) 0.0029(4) 0.0010(4)
N004 0.0170(5) 0.0154(5) 0.0166(5) 0.0002(4) 0.0007(4) -0.0006(4)
C005 0.0163(6) 0.0187(6) 0.0134(5) 0.0000(4) 0.0009(4) -0.0005(4)
C006 0.0180(6) 0.0184(6) 0.0145(6) 0.0011(5) 0.0017(4) -0.0011(4)
C007 0.0175(6) 0.0188(6) 0.0153(6) -0.0010(5) 0.0001(4) -0.0016(4)
C008 0.0157(6) 0.0142(6) 0.0161(6) 0.0011(4) 0.0014(4) 0.0001(4)
C009 0.0141(5) 0.0206(7) 0.0180(6) -0.0026(5) 0.0011(4) -0.0008(4)
C00A 0.0156(5) 0.0174(6) 0.0154(6) 0.0000(4) 0.0007(4) 0.0001(4)
C00B 0.0191(6) 0.0260(7) 0.0199(6) 0.0028(5) 0.0010(5) 0.0031(5)
C00C 0.0209(6) 0.0174(6) 0.0158(6) -0.0001(5) 0.0010(5) -0.0007(4)
C00D 0.0218(6) 0.0242(7) 0.0203(6) 0.0005(5) 0.0026(5) 0.0022(5)
C00E 0.0216(6) 0.0199(7) 0.0226(6) 0.0020(5) 0.0001(5) -0.0030(5)
C00F 0.0188(6) 0.0257(7) 0.0194(6) -0.0001(5) 0.0010(5) 0.0013(5)
C00G 0.0202(6) 0.0206(7) 0.0229(6) 0.0011(5) 0.0020(5) 0.0002(5)
C00H 0.0250(6) 0.0195(7) 0.0241(7) -0.0010(5) 0.0039(5) 0.0006(5)
C00I 0.0292(7) 0.0236(7) 0.0240(7) -0.0022(5) -0.0041(5) -0.0067(5)
C00J 0.0212(6) 0.0275(8) 0.0290(7) 0.0016(6) 0.0003(5) -0.0079(5)
C00K 0.0264(7) 0.0219(7) 0.0332(8) -0.0068(6) 0.0032(6) 0.0023(5)
C00L 0.0156(6) 0.0344(8) 0.0259(7) 0.0028(6) 0.0003(5) -0.0010(5)
C00M 0.0274(7) 0.0374(9) 0.0207(7) -0.0032(6) 0.0071(5) 0.0010(6)
C00N 0.0203(6) 0.0359(8) 0.0251(7) -0.0014(6) 0.0062(5) -0.0043(5)
C00O 0.0242(7) 0.0325(8) 0.0287(7) -0.0124(6) 0.0060(6) 0.0021(5)
C00P 0.0329(7) 0.0225(7) 0.0313(8) 0.0087(6) 0.0029(6) -0.0002(6)
C00Q 0.0334(8) 0.0309(8) 0.0292(8) 0.0066(6) 0.0087(6) -0.0089(6)

loop_
_atom_type_symbol
_atom_type_description
_atom_type_scat_dispersion_real
_atom_type_scat_dispersion_imag
_atom_type_scat_source
C C 0.0033 0.0016 'International Tables Vol C Tables 4.2.6.8 and 6.1.1.4'
H H 0.0000 0.0000 'International Tables Vol C Tables 4.2.6.8 and 6.1.1.4'
N N 0.0061 0.0033 'International Tables Vol C Tables 4.2.6.8 and 6.1.1.4'
O O 0.0106 0.0060 'International Tables Vol C Tables 4.2.6.8 and 6.1.1.4'
P P 0.1023 0.0942 'International Tables Vol C Tables 4.2.6.8 and 6.1.1.4'
S S 0.1246 0.1234 'International Tables Vol C Tables 4.2.6.8 and 6.1.1.4'

loop_
_geom_angle_atom_site_label_1
_geom_angle_atom_site_label_2
_geom_angle_atom_site_label_3
_geom_angle
_geom_angle_site_symmetry_1
_geom_angle_site_symmetry_3
_geom_angle_publ_flag
O002 S01 O003 118.29(6) . . ?
O002 S01 N004 109.65(6) . . ?
O002 S01 C006 113.91(6) . . ?
O003 S01 N004 108.92(6) . . ?
O003 S01 C006 108.31(6) . . ?
N004 S01 C006 95.26(6) . . ?
C008 N004 S01 111.01(8) . . ?
C00C N004 S01 115.43(8) . . ?
C00C N004 C008 90.77(9) . . ?
C006 C005 C008 113.98(11) . . ?
C006 C005 C00E 118.72(11) . . ?
C00E C005 C008 127.28(11) . . ?
C005 C006 S01 109.61(9) . . ?
C005 C006 C00B 123.20(12) . . ?
C00B C006 S01 126.82(10) . . ?
C00F C007 C00A 122.79(11) . . ?
C00G C007 C00A 119.01(11) . . ?
C00G C007 C00F 118.18(12) . . ?
N004 C008 C005 106.32(9) . . ?
N004 C008 C00A 87.96(9) . . ?
C005 C008 C00A 116.02(10) . . ?
C009 C008 N004 115.41(10) . . ?
C009 C008 C005 112.47(10) . . ?
C009 C008 C00A 116.04(10) . . ?
C00D C009 C008 121.43(12) . . ?
C00D C009 C00H 119.42(12) . . ?
C00H C009 C008 119.14(11) . . ?
C007 C00A C008 121.34(10) . . ?
C007 C00A H00A 108.5 . . ?
C007 C00A C00C 120.61(10) . . ?
C008 C00A H00A 108.5 . . ?
C00C C00A C008 87.63(9) . . ?
C00C C00A H00A 108.5 . . ?
C006 C00B H00B 121.3 . . ?
C00L C00B C006 117.36(12) . . ?
C00L C00B H00B 121.3 . . ?
N004 C00C C00A 89.36(9) . . ?
N004 C00C H00C 111.2 . . ?
C00A C00C H00C 111.2 . . ?
C00I C00C N004 112.80(10) . . ?
C00I C00C C00A 119.39(11) . . ?
C00I C00C H00C 111.2 . . ?
C009 C00D H00D 120.1 . . ?
C009 C00D C00M 119.85(13) . . ?
C00M C00D H00D 120.1 . . ?
C005 C00E H00E 120.5 . . ?
C005 C00E C00J 118.93(13) . . ?
C00J C00E H00E 120.5 . . ?
C007 C00F H00F 119.7 . . ?
C00N C00F C007 120.59(13) . . ?
C00N C00F H00F 119.7 . . ?
C007 C00G H00G 119.4 . . ?
C00P C00G C007 121.25(13) . . ?
C00P C00G H00G 119.4 . . ?
C009 C00H H00H 119.8 . . ?
C009 C00H C00K 120.45(13) . . ?
C00K C00H H00H 119.8 . . ?
C00C C00I H00I 109.5 . . ?
C00C C00I H00J 109.5 . . ?
C00C C00I H00K 109.5 . . ?
H00I C00I H00J 109.5 . . ?
H00I C00I H00K 109.5 . . ?
H00J C00I H00K 109.5 . . ?
C00E C00J H00L 119.3 . . ?
C00E C00J C00L 121.39(13) . . ?
C00L C00J H00L 119.3 . . ?
C00H C00K H00M 120.0 . . ?
C00O C00K C00H 119.94(14) . . ?
C00O C00K H00M 120.0 . . ?
C00B C00L C00J 120.35(12) . . ?
C00B C00L H00N 119.8 . . ?
C00J C00L H00N 119.8 . . ?
C00D C00M H00O 119.7 . . ?
C00O C00M C00D 120.55(13) . . ?
C00O C00M H00O 119.7 . . ?
C00F C00N H00P 119.8 . . ?
C00F C00N C00Q 120.44(13) . . ?
C00Q C00N H00P 119.8 . . ?
C00K C00O H00Q 120.1 . . ?
C00M C00O C00K 119.78(13) . . ?
C00M C00O H00Q 120.1 . . ?
C00G C00P H00R 120.1 . . ?
C00Q C00P C00G 119.85(13) . . ?
C00Q C00P H00R 120.1 . . ?
C00N C00Q H00S 120.2 . . ?
C00P C00Q C00N 119.67(13) . . ?
C00P C00Q H00S 120.2 . . ?

loop_
_geom_bond_atom_site_label_1
_geom_bond_atom_site_label_2
_geom_bond_distance
_geom_bond_site_symmetry_2
_geom_bond_publ_flag
S01 O002 1.4331(10) . ?
S01 O003 1.4350(10) . ?
S01 N004 1.6591(11) . ?
S01 C006 1.7604(13) . ?
N004 C008 1.5195(15) . ?
N004 C00C 1.5160(16) . ?
C005 C006 1.3885(17) . ?
C005 C008 1.5256(16) . ?
C005 C00E 1.3897(17) . ?
C006 C00B 1.3912(17) . ?
C007 C00A 1.5029(17) . ?
C007 C00F 1.3996(17) . ?
C007 C00G 1.3940(18) . ?
C008 C009 1.5091(16) . ?
C008 C00A 1.5777(17) . ?
C009 C00D 1.3879(18) . ?
C009 C00H 1.3914(19) . ?
C00A H00A 1.0000 . ?
C00A C00C 1.5433(17) . ?
C00B H00B 0.9500 . ?
C00B C00L 1.386(2) . ?
C00C H00C 1.0000 . ?
C00C C00I 1.5063(18) . ?
C00D H00D 0.9500 . ?
C00D C00M 1.3942(19) . ?
C00E H00E 0.9500 . ?
C00E C00J 1.3908(18) . ?
C00F H00F 0.9500 . ?
C00F C00N 1.3863(19) . ?
C00G H00G 0.9500 . ?
C00G C00P 1.3881(19) . ?
C00H H00H 0.9500 . ?
C00H C00K 1.3919(19) . ?
C00I H00I 0.9800 . ?
C00I H00J 0.9800 . ?
C00I H00K 0.9800 . ?
C00J H00L 0.9500 . ?
C00J C00L 1.394(2) . ?
C00K H00M 0.9500 . ?
C00K C00O 1.384(2) . ?
C00L H00N 0.9500 . ?
C00M H00O 0.9500 . ?
C00M C00O 1.383(2) . ?
C00N H00P 0.9500 . ?
C00N C00Q 1.387(2) . ?
C00O H00Q 0.9500 . ?
C00P H00R 0.9500 . ?
C00P C00Q 1.386(2) . ?
C00Q H00S 0.9500 . ?

loop_
_geom_torsion_atom_site_label_1
_geom_torsion_atom_site_label_2
_geom_torsion_atom_site_label_3
_geom_torsion_atom_site_label_4
_geom_torsion
_geom_torsion_site_symmetry_1
_geom_torsion_site_symmetry_2
_geom_torsion_site_symmetry_3
_geom_torsion_site_symmetry_4
_geom_torsion_publ_flag
S01 N004 C008 C005 -16.78(11) . . . . ?
S01 N004 C008 C009 108.67(10) . . . . ?
S01 N004 C008 C00A -133.33(8) . . . . ?
S01 N004 C00C C00A 129.75(8) . . . . ?
S01 N004 C00C C00I -108.40(11) . . . . ?
S01 C006 C00B C00L 171.12(10) . . . . ?
O002 S01 N004 C008 136.73(8) . . . . ?
O002 S01 N004 C00C 35.28(10) . . . . ?
O002 S01 C006 C005 -130.04(9) . . . . ?
O002 S01 C006 C00B 56.82(13) . . . . ?
O003 S01 N004 C008 -92.40(9) . . . . ?
O003 S01 N004 C00C 166.15(8) . . . . ?
O003 S01 C006 C005 96.10(10) . . . . ?
O003 S01 C006 C00B -77.03(13) . . . . ?
N004 S01 C006 C005 -15.83(10) . . . . ?
N004 S01 C006 C00B 171.04(12) . . . . ?
N004 C008 C009 C00D -33.72(16) . . . . ?
N004 C008 C009 C00H 147.41(11) . . . . ?
N004 C008 C00A C007 140.19(11) . . . . ?
N004 C008 C00A C00C 15.34(8) . . . . ?
C005 C006 C00B C00L -1.15(19) . . . . ?
C005 C008 C009 C00D 88.50(14) . . . . ?
C005 C008 C009 C00H -90.37(14) . . . . ?
C005 C008 C00A C007 33.00(16) . . . . ?
C005 C008 C00A C00C -91.85(11) . . . . ?
C005 C00E C00J C00L -0.1(2) . . . . ?
C006 S01 N004 C008 19.02(9) . . . . ?
C006 S01 N004 C00C -82.44(9) . . . . ?
C006 C005 C008 N004 5.22(14) . . . . ?
C006 C005 C008 C009 -122.01(12) . . . . ?
C006 C005 C008 C00A 101.06(12) . . . . ?
C006 C005 C00E C00J -2.02(19) . . . . ?
C006 C00B C00L C00J -1.0(2) . . . . ?
C007 C00A C00C N004 -140.84(11) . . . . ?
C007 C00A C00C C00I 103.15(14) . . . . ?
C007 C00F C00N C00Q 0.6(2) . . . . ?
C007 C00G C00P C00Q 0.6(2) . . . . ?
C008 N004 C00C C00A 15.96(9) . . . . ?
C008 N004 C00C C00I 137.81(11) . . . . ?
C008 C005 C006 S01 7.73(13) . . . . ?
C008 C005 C006 C00B -178.84(11) . . . . ?
C008 C005 C00E C00J 179.76(12) . . . . ?
C008 C009 C00D C00M -178.85(12) . . . . ?
C008 C009 C00H C00K 178.40(12) . . . . ?
C008 C00A C00C N004 -15.37(8) . . . . ?
C008 C00A C00C C00I -131.38(12) . . . . ?
C009 C008 C00A C007 -102.38(13) . . . . ?
C009 C008 C00A C00C 132.76(11) . . . . ?
C009 C00D C00M C00O 0.2(2) . . . . ?
C009 C00H C00K C00O 0.7(2) . . . . ?
C00A C007 C00F C00N -179.01(12) . . . . ?
C00A C007 C00G C00P 178.50(13) . . . . ?
C00A C008 C009 C00D -134.58(12) . . . . ?
C00A C008 C009 C00H 46.55(16) . . . . ?
C00C N004 C008 C005 100.94(10) . . . . ?
C00C N004 C008 C009 -133.61(11) . . . . ?
C00C N004 C008 C00A -15.61(9) . . . . ?
C00D C009 C00H C00K -0.5(2) . . . . ?
C00D C00M C00O C00K 0.0(2) . . . . ?
C00E C005 C006 S01 -170.73(10) . . . . ?
C00E C005 C006 C00B 2.71(19) . . . . ?
C00E C005 C008 N004 -176.49(12) . . . . ?
C00E C005 C008 C009 56.28(17) . . . . ?
C00E C005 C008 C00A -80.65(16) . . . . ?
C00E C00J C00L C00B 1.7(2) . . . . ?
C00F C007 C00A C008 -63.23(17) . . . . ?
C00F C007 C00A C00C 44.46(17) . . . . ?
C00F C007 C00G C00P 0.1(2) . . . . ?
C00F C00N C00Q C00P 0.1(2) . . . . ?
C00G C007 C00A C008 118.42(13) . . . . ?
C00G C007 C00A C00C -133.88(12) . . . . ?
C00G C007 C00F C00N -0.65(19) . . . . ?
C00G C00P C00Q C00N -0.7(2) . . . . ?
C00H C009 C00D C00M 0.0(2) . . . . ?
C00H C00K C00O C00M -0.4(2) . . . . ?
